data_4026560
loop_
_publ_author_name
'Carlos Aydillo'
'Gonzalo Jim\'enez-Os\'es'
'Alberto Avenoza'
'Jes\'us H. Busto'
'Jes\'us M. Peregrina'
'Mar\'ia M. Zurbano'

_publ_section_title
;
 A Domino Michael/Dieckmann Process as an Entry to
 \a-(Hydroxymethyl)glutamic Acid
;
_journal_name_full 'Journal of Organic Chemistry'
_journal_page_first 6990
_journal_page_last 6996
_journal_paper_doi 10.1021/jo201067n
_journal_volume 76
_journal_year 2011
_chemical_absolute_configuration syn
_chemical_formula_moiety 'C15 H19 N O9'
_chemical_formula_sum 'C15 H19 N O9'
_chemical_formula_weight 357.31
_chemical_name_systematic
;
 ?
;
_space_group_IT_number 19
_symmetry_cell_setting orthorhombic
_symmetry_space_group_name_Hall 'P 2ac 2ab'
_symmetry_space_group_name_H-M 'P 21 21 21'
_atom_sites_solution_hydrogens geom
_atom_sites_solution_primary direct
_atom_sites_solution_secondary difmap
_audit_creation_method SHELXL-97
_cell_angle_alpha 90.000(5)
_cell_angle_beta 90.000(5)
_cell_angle_gamma 90.000(5)
_cell_formula_units_Z 4
_cell_length_a 7.2444(2)
_cell_length_b 8.4332(3)
_cell_length_c 27.2150(9)
_cell_measurement_reflns_used 5374
_cell_measurement_temperature 173(2)
_cell_volume 1662.66(9)
_computing_cell_refinement 'Denzo and Scalepak (1997)'
_computing_data_collection 'Nonius Kappa CCD'
_computing_data_reduction 'Denzo and Scalepak (1997)'
_computing_molecular_graphics 'ORTEP III'
_computing_publication_material 'SHELXL-97 (Sheldrick, 1997)'
_computing_structure_refinement 'SHELXL-97 (Sheldrick, 1997)'
_computing_structure_solution 'SHELXS-97 (Sheldrick, 1990)'
_diffrn_ambient_temperature 173(2)
_diffrn_measured_fraction_theta_full 0.991
_diffrn_measured_fraction_theta_max 0.991
_diffrn_measurement_device_type 'Nonius Kappa CCD'
_diffrn_measurement_method CCD
_diffrn_radiation_monochromator graphite
_diffrn_radiation_source 'normal-focus sealed tube'
_diffrn_radiation_type MoK\a
_diffrn_radiation_wavelength 0.71069
_diffrn_reflns_av_R_equivalents 0.0776
_diffrn_reflns_av_sigmaI/netI 0.0515
_diffrn_reflns_limit_h_max 8
_diffrn_reflns_limit_h_min -9
_diffrn_reflns_limit_k_max 9
_diffrn_reflns_limit_k_min -10
_diffrn_reflns_limit_l_max 35
_diffrn_reflns_limit_l_min -31
_diffrn_reflns_number 17087
_diffrn_reflns_theta_full 27.48
_diffrn_reflns_theta_max 27.48
_diffrn_reflns_theta_min 3.71
_exptl_absorpt_coefficient_mu 0.119
_exptl_absorpt_correction_type none
_exptl_crystal_colour colourless
_exptl_crystal_density_diffrn 1.428
_exptl_crystal_description prism
_exptl_crystal_F_000 752
_exptl_crystal_size_max 0.32
_exptl_crystal_size_mid 0.15
_exptl_crystal_size_min 0.10
_refine_diff_density_max 0.176
_refine_diff_density_min -0.170
_refine_diff_density_rms 0.039
_refine_ls_abs_structure_details 'Flack H D (1983), Acta Cryst. A39, 876-881'
_refine_ls_abs_structure_Flack 1.0(10)
_refine_ls_extinction_coef 0.011(2)
_refine_ls_extinction_expression Fc^*^=kFc[1+0.001xFc^2^\l^3^/sin(2\q)]^-1/4^
_refine_ls_extinction_method SHELXL
_refine_ls_goodness_of_fit_ref 1.041
_refine_ls_hydrogen_treatment constr
_refine_ls_matrix_type full
_refine_ls_number_parameters 227
_refine_ls_number_reflns 3780
_refine_ls_number_restraints 0
_refine_ls_restrained_S_all 1.041
_refine_ls_R_factor_all 0.0593
_refine_ls_R_factor_gt 0.0422
_refine_ls_shift/su_max 0.000
_refine_ls_shift/su_mean 0.000
_refine_ls_structure_factor_coef Fsqd
_refine_ls_weighting_details 'calc w=1/[\s^2^(Fo^2^)+(0.0349P)^2^+0.3721P] where P=(Fo^2^+2Fc^2^)/3'
_refine_ls_weighting_scheme calc
_refine_ls_wR_factor_gt 0.0848
_refine_ls_wR_factor_ref 0.0919
_reflns_number_gt 3098
_reflns_number_total 3780
_reflns_threshold_expression >2sigma(I)
_cod_data_source_file jo201067n_si_002.cif
_cod_data_source_block c693-3
_cod_database_code 4026560

loop_
_symmetry_equiv_pos_as_xyz
'x, y, z'
'-x+1/2, -y, z+1/2'
'x+1/2, -y+1/2, -z'
'-x, y+1/2, -z+1/2'

loop_
_atom_site_label
_atom_site_type_symbol
_atom_site_fract_x
_atom_site_fract_y
_atom_site_fract_z
_atom_site_U_iso_or_equiv
_atom_site_adp_type
_atom_site_occupancy
_atom_site_symmetry_multiplicity
_atom_site_calc_flag
_atom_site_refinement_flags
O1 O 0.74964(18) 0.41604(16) 0.18515(5) 0.0299(3) Uani 1 1 d .
O2 O 0.8785(2) 0.75056(16) 0.08467(5) 0.0306(3) Uani 1 1 d .
O3 O 0.3799(2) 0.78635(17) 0.16546(5) 0.0345(4) Uani 1 1 d .
N4 N 0.6382(2) 0.67414(18) 0.13232(5) 0.0242(4) Uani 1 1 d .
O5 O 0.97282(19) 0.37700(17) 0.12886(5) 0.0328(3) Uani 1 1 d .
O6 O 0.3014(2) 0.47192(18) 0.22015(5) 0.0404(4) Uani 1 1 d .
O7 O 0.6891(2) 1.08212(17) 0.12261(6) 0.0424(4) Uani 1 1 d .
O8 O 0.3644(2) 0.26074(16) 0.17330(5) 0.0332(3) Uani 1 1 d .
O9 O 0.5590(2) 0.35736(17) 0.01723(5) 0.0355(4) Uani 1 1 d .
O10 O 0.3294(2) 0.5284(2) 0.03168(5) 0.0477(4) Uani 1 1 d .
C11 C 0.7621(3) 0.8078(2) 0.12408(7) 0.0266(4) Uani 1 1 d .
C12 C 0.4591(3) 0.6743(2) 0.14728(7) 0.0256(4) Uani 1 1 d .
C13 C 0.3815(3) 0.5108(2) 0.13497(7) 0.0260(4) Uani 1 1 d .
H13 H 0.2639 0.5254 0.1178 0.031 Uiso 1 1 calc R
C14 C 0.5193(3) 0.4359(2) 0.09890(7) 0.0253(4) Uani 1 1 d .
H14 H 0.5387 0.3242 0.1074 0.030 Uiso 1 1 calc R
C15 C 0.8282(3) 0.4332(2) 0.14097(7) 0.0247(4) Uani 1 1 d .
C16 C 0.7021(3) 0.5315(2) 0.10763(7) 0.0241(4) Uani 1 1 d .
C17 C 0.8087(3) 0.6051(2) 0.06468(7) 0.0280(4) Uani 1 1 d .
H17A H 0.9086 0.5364 0.0542 0.034 Uiso 1 1 calc R
H17B H 0.7277 0.6251 0.0370 0.034 Uiso 1 1 calc R
C18 C 0.3446(3) 0.4148(2) 0.18150(7) 0.0283(4) Uani 1 1 d .
C19 C 0.8828(3) 0.8446(3) 0.16773(7) 0.0333(5) Uani 1 1 d .
H19A H 0.8077 0.8824 0.1943 0.050 Uiso 1 1 calc R
H19B H 0.9710 0.9246 0.1589 0.050 Uiso 1 1 calc R
H19C H 0.9467 0.7503 0.1778 0.050 Uiso 1 1 calc R
C20 C 0.4555(3) 0.4488(2) 0.04590(7) 0.0297(4) Uani 1 1 d .
C21 C 0.6560(3) 0.9548(2) 0.10493(7) 0.0303(5) Uani 1 1 d .
C22 C 0.5136(4) 0.3604(3) -0.03496(7) 0.0461(6) Uani 1 1 d .
H22A H 0.5965 0.2919 -0.0525 0.069 Uiso 1 1 calc R
H22B H 0.5256 0.4667 -0.0472 0.069 Uiso 1 1 calc R
H22C H 0.3891 0.3246 -0.0396 0.069 Uiso 1 1 calc R
C23 C 0.3420(3) 0.1560(3) 0.21531(8) 0.0419(6) Uani 1 1 d .
H23A H 0.3589 0.0481 0.2051 0.063 Uiso 1 1 calc R
H23B H 0.2203 0.1688 0.2287 0.063 Uiso 1 1 calc R
H23C H 0.4320 0.1821 0.2399 0.063 Uiso 1 1 calc R
C24 C 0.8436(3) 0.3112(3) 0.21950(7) 0.0349(5) Uani 1 1 d .
H24A H 0.7763 0.3078 0.2499 0.052 Uiso 1 1 calc R
H24B H 0.9661 0.3502 0.2255 0.052 Uiso 1 1 calc R
H24C H 0.8505 0.2065 0.2058 0.052 Uiso 1 1 calc R
C25 C 0.5274(3) 0.9352(3) 0.06186(8) 0.0401(5) Uani 1 1 d .
H25A H 0.4721 1.0355 0.0541 0.060 Uiso 1 1 calc R
H25B H 0.4326 0.8602 0.0701 0.060 Uiso 1 1 calc R
H25C H 0.5956 0.8973 0.0340 0.060 Uiso 1 1 calc R

loop_
_atom_site_aniso_label
_atom_site_aniso_U_11
_atom_site_aniso_U_22
_atom_site_aniso_U_33
_atom_site_aniso_U_23
_atom_site_aniso_U_13
_atom_site_aniso_U_12
O1 0.0271(7) 0.0386(8) 0.0239(7) 0.0046(6) 0.0006(6) 0.0053(6)
O2 0.0301(7) 0.0302(7) 0.0316(7) -0.0068(6) 0.0092(6) -0.0058(6)
O3 0.0329(8) 0.0296(8) 0.0410(8) -0.0042(6) 0.0099(7) 0.0035(7)
N4 0.0239(8) 0.0226(8) 0.0261(8) -0.0016(7) 0.0012(7) -0.0013(7)
O5 0.0236(7) 0.0385(8) 0.0363(8) -0.0022(7) -0.0001(6) 0.0045(6)
O6 0.0529(10) 0.0356(8) 0.0327(8) -0.0009(6) 0.0100(7) -0.0076(8)
O7 0.0515(10) 0.0272(8) 0.0485(9) -0.0023(7) 0.0028(8) -0.0024(7)
O8 0.0368(8) 0.0291(8) 0.0336(7) 0.0051(6) 0.0061(7) 0.0029(6)
O9 0.0445(9) 0.0372(8) 0.0248(7) -0.0085(6) -0.0057(6) 0.0062(7)
O10 0.0471(10) 0.0634(11) 0.0325(8) 0.0000(8) -0.0091(7) 0.0208(9)
C11 0.0265(10) 0.0267(10) 0.0268(10) -0.0018(8) 0.0061(8) -0.0022(8)
C12 0.0245(9) 0.0285(10) 0.0239(9) 0.0032(8) 0.0010(8) 0.0003(9)
C13 0.0230(9) 0.0280(10) 0.0270(10) 0.0008(8) -0.0024(8) 0.0011(8)
C14 0.0254(10) 0.0259(10) 0.0246(9) -0.0005(8) -0.0015(8) -0.0012(8)
C15 0.0225(9) 0.0263(10) 0.0253(9) -0.0052(8) -0.0002(8) -0.0034(8)
C16 0.0236(10) 0.0262(10) 0.0224(9) -0.0029(8) 0.0011(7) -0.0002(8)
C17 0.0299(10) 0.0278(10) 0.0264(10) -0.0024(8) 0.0028(8) -0.0016(9)
C18 0.0225(10) 0.0299(11) 0.0325(11) 0.0014(9) -0.0006(8) -0.0044(9)
C19 0.0306(10) 0.0343(12) 0.0350(11) -0.0064(10) -0.0018(9) -0.0037(9)
C20 0.0309(10) 0.0291(10) 0.0290(10) -0.0007(9) -0.0029(9) -0.0036(9)
C21 0.0280(11) 0.0306(11) 0.0322(10) 0.0025(9) 0.0091(9) -0.0024(9)
C22 0.0588(16) 0.0561(15) 0.0232(10) -0.0082(11) -0.0077(10) 0.0060(13)
C23 0.0497(14) 0.0339(12) 0.0422(12) 0.0114(10) 0.0125(11) 0.0048(11)
C24 0.0357(12) 0.0370(12) 0.0319(11) 0.0050(9) -0.0046(9) 0.0032(10)
C25 0.0401(12) 0.0402(12) 0.0399(12) 0.0119(10) -0.0026(10) 0.0036(11)

loop_
_atom_type_symbol
_atom_type_description
_atom_type_scat_dispersion_real
_atom_type_scat_dispersion_imag
_atom_type_scat_source
C C 0.0033 0.0016 'International Tables Vol C Tables 4.2.6.8 and 6.1.1.4'
H H 0.0000 0.0000 'International Tables Vol C Tables 4.2.6.8 and 6.1.1.4'
N N 0.0061 0.0033 'International Tables Vol C Tables 4.2.6.8 and 6.1.1.4'
O O 0.0106 0.0060 'International Tables Vol C Tables 4.2.6.8 and 6.1.1.4'

loop_
_geom_angle_atom_site_label_1
_geom_angle_atom_site_label_2
_geom_angle_atom_site_label_3
_geom_angle
C15 O1 C24 116.35(15)
C17 O2 C11 111.15(14)
C12 N4 C16 116.30(16)
C12 N4 C11 129.23(16)
C16 N4 C11 111.89(15)
C18 O8 C23 116.77(16)
C20 O9 C22 115.78(17)
O2 C11 N4 102.41(15)
O2 C11 C19 108.35(16)
N4 C11 C19 113.28(16)
O2 C11 C21 107.85(15)
N4 C11 C21 111.42(16)
C19 C11 C21 112.83(17)
O3 C12 N4 125.12(18)
O3 C12 C13 128.31(18)
N4 C12 C13 106.54(16)
C18 C13 C12 111.19(15)
C18 C13 C14 115.18(16)
C12 C13 C14 105.80(15)
C20 C14 C13 112.29(16)
C20 C14 C16 111.35(15)
C13 C14 C16 103.92(14)
O5 C15 O1 125.25(18)
O5 C15 C16 125.01(17)
O1 C15 C16 109.71(15)
N4 C16 C15 111.35(15)
N4 C16 C17 100.24(15)
C15 C16 C17 111.76(16)
N4 C16 C14 103.11(14)
C15 C16 C14 108.37(15)
C17 C16 C14 121.20(15)
O2 C17 C16 103.58(14)
O6 C18 O8 124.76(18)
O6 C18 C13 124.07(18)
O8 C18 C13 111.16(16)
O10 C20 O9 124.44(18)
O10 C20 C14 125.42(19)
O9 C20 C14 110.14(17)
O7 C21 C25 122.2(2)
O7 C21 C11 118.81(18)
C25 C21 C11 118.74(18)

loop_
_geom_bond_atom_site_label_1
_geom_bond_atom_site_label_2
_geom_bond_distance
O1 C15 1.338(2)
O1 C24 1.456(2)
O2 C17 1.434(2)
O2 C11 1.447(2)
O3 C12 1.211(2)
N4 C12 1.360(3)
N4 C16 1.453(2)
N4 C11 1.458(3)
O5 C15 1.196(2)
O6 C18 1.199(2)
O7 C21 1.201(3)
O8 C18 1.326(2)
O8 C23 1.454(2)
O9 C20 1.329(2)
O9 C22 1.458(2)
O10 C20 1.198(3)
C11 C19 1.508(3)
C11 C21 1.549(3)
C12 C13 1.527(3)
C13 C18 1.527(3)
C13 C14 1.536(3)
C14 C20 1.519(3)
C14 C16 1.568(3)
C15 C16 1.531(3)
C16 C17 1.532(3)
C21 C25 1.506(3)
